data_4326405
loop_
_publ_author_name
'Guang-Ning Liu'
'Guo-Cong Guo'
'Ming-Jian Zhang'
'Jin-Shuang Guo'
'Hui-Yi Zeng'
'Jin-Shun Huang'

_publ_contact_author_address
; 
State Key Laboratory of Structural Chemistry 
Fujian Institute of Research on the Structure of Matter, 
Chinese Academy of Sciences 
Fuzhou, Fujian 350002 
P. R. China
;
_publ_contact_author_email gcguo@fjirsm.ac.cn
_publ_contact_author_name 'Prof. Guo-Cong Guo'
_publ_section_title
;
 Different Effects of a Cotemplate and
 [(Transition-Metal)(1,10-Phenanthroline)m]2+ (m= 1-3) Complex Cations on
 the Self-assembly of a Series of Hybrid Selenidostannates Showing
 Combined Optical Properties of Organic and Inorganic Components
;
_journal_name_full 'Inorganic Chemistry'
_journal_page_first 9660
_journal_page_last 9669
_journal_paper_doi 10.1021/ic201413h
_journal_volume 50
_journal_year 2011
_chemical_formula_moiety 'C24 H16 Mn N4 Se5 Sn2'
_chemical_formula_sum 'C24 H16 Mn N4 Se5 Sn2'
_chemical_formula_weight 1047.57
_space_group_IT_number 15
_symmetry_cell_setting monoclinic
_symmetry_space_group_name_Hall '-C 2yc'
_symmetry_space_group_name_H-M 'C 1 2/c 1'
_atom_sites_solution_hydrogens geom
_atom_sites_solution_primary direct
_atom_sites_solution_secondary difmap
_audit_creation_method SHELXL-97
_cell_angle_alpha 90.00
_cell_angle_beta 117.911(13)
_cell_angle_gamma 90.00
_cell_formula_units_Z 4
_cell_length_a 16.639(4)
_cell_length_b 12.961(3)
_cell_length_c 14.088(4)
_cell_measurement_reflns_used 3285
_cell_measurement_temperature 293(2)
_cell_measurement_theta_max 27.4797
_cell_measurement_theta_min 2.2228
_cell_volume 2684.8(12)
_computing_cell_refinement 'CrystalClear (Rigaku Corp., 2002)'
_computing_data_collection 'CrystalClear (Rigaku Corp., 2002)'
_computing_data_reduction 'CrystalClear (Rigaku Corp., 2002)'
_computing_publication_material 'Siemens SHELXTL^TM^ 5'
_computing_structure_refinement 'Siemens SHELXTL^TM^ 5'
_computing_structure_solution 'Siemens SHELXTL^TM^ 5'
_diffrn_ambient_temperature 293(2)
_diffrn_detector_area_resol_mean 28.5714
_diffrn_measured_fraction_theta_full 0.995
_diffrn_measured_fraction_theta_max 0.995
_diffrn_measurement_device_type 'Rigaku Saturn70 CCD'
_diffrn_measurement_method CCD_Profile_fitting
_diffrn_radiation_monochromator graphite
_diffrn_radiation_source 'fine-focus sealed tube'
_diffrn_radiation_type MoK\a
_diffrn_radiation_wavelength 0.71073
_diffrn_reflns_av_R_equivalents 0.1229
_diffrn_reflns_av_sigmaI/netI 0.0966
_diffrn_reflns_limit_h_max 20
_diffrn_reflns_limit_h_min -20
_diffrn_reflns_limit_k_max 15
_diffrn_reflns_limit_k_min -15
_diffrn_reflns_limit_l_max 17
_diffrn_reflns_limit_l_min -16
_diffrn_reflns_number 9860
_diffrn_reflns_theta_full 25.49
_diffrn_reflns_theta_max 25.49
_diffrn_reflns_theta_min 2.22
_exptl_absorpt_coefficient_mu 9.111
_exptl_absorpt_correction_T_max 1.0000
_exptl_absorpt_correction_T_min 0.6275
_exptl_absorpt_correction_type multi-scan
_exptl_absorpt_process_details 'Sphere (Rigaku CrystalClear)'
_exptl_crystal_colour orange
_exptl_crystal_density_diffrn 2.592
_exptl_crystal_description Chip
_exptl_crystal_F_000 1932
_exptl_crystal_size_max 0.20
_exptl_crystal_size_mid 0.05
_exptl_crystal_size_min 0.02
_refine_diff_density_max 1.287
_refine_diff_density_min -2.944
_refine_diff_density_rms 0.255
_refine_ls_extinction_method none
_refine_ls_goodness_of_fit_ref 0.997
_refine_ls_hydrogen_treatment constr
_refine_ls_matrix_type full
_refine_ls_number_parameters 164
_refine_ls_number_reflns 2482
_refine_ls_number_restraints 6
_refine_ls_restrained_S_all 0.997
_refine_ls_R_factor_all 0.0468
_refine_ls_R_factor_gt 0.0393
_refine_ls_shift/su_max 0.003
_refine_ls_shift/su_mean 0.000
_refine_ls_structure_factor_coef Fsqd
_refine_ls_weighting_details 'calc w=1/[\s^2^(Fo^2^)+(0.0078P)^2^+0.0000P] where P=(Fo^2^+2Fc^2^)/3'
_refine_ls_weighting_scheme calc
_refine_ls_wR_factor_gt 0.0932
_refine_ls_wR_factor_ref 0.0952
_reflns_number_gt 1926
_reflns_number_total 2482
_reflns_threshold_expression >2sigma(I)
_cod_data_source_file ic201413h_si_002_5.cif
_cod_data_source_block compound_4
_cod_database_code 4326405

loop_
_symmetry_equiv_pos_as_xyz
'x, y, z'
'-x, y, -z+1/2'
'x+1/2, y+1/2, z'
'-x+1/2, y+1/2, -z+1/2'
'-x, -y, -z'
'x, -y, z-1/2'
'-x+1/2, -y+1/2, -z'
'x+1/2, -y+1/2, z-1/2'

loop_
_atom_site_label
_atom_site_type_symbol
_atom_site_fract_x
_atom_site_fract_y
_atom_site_fract_z
_atom_site_U_iso_or_equiv
_atom_site_adp_type
_atom_site_occupancy
_atom_site_symmetry_multiplicity
_atom_site_calc_flag
_atom_site_refinement_flags
Sn1 Sn 0.469871(10) 0.035668(16) 0.599323(12) 0.01247(5) Uani 1 1 d .
Se1 Se 0.377277(16) 0.18140(2) 0.60321(2) 0.01708(8) Uani 1 1 d .
Se3 Se 0.609850(15) 0.07234(2) 0.573564(19) 0.01549(7) Uani 1 1 d .
Se2 Se 0.5000 -0.09456(3) 0.7500 0.01523(11) Uani 1 2 d S
Mn1 Mn 0.5000 0.30814(5) 0.7500 0.01419(16) Uani 1 2 d S
N1 N 0.40222(12) 0.36045(19) 0.81176(14) 0.0148(6) Uani 1 1 d .
N2 N 0.56461(12) 0.4531(2) 0.86363(15) 0.0163(7) Uani 1 1 d .
C11 C 0.32155(16) 0.3145(2) 0.78555(19) 0.0183(8) Uani 1 1 d .
H11A H 0.3129 0.2470 0.7603 0.022 Uiso 1 1 calc R
C12 C 0.25152(15) 0.3627(3) 0.79445(18) 0.0200(8) Uani 1 1 d .
H12A H 0.1980 0.3275 0.7783 0.024 Uiso 1 1 calc R
C13 C 0.26254(16) 0.4651(3) 0.82803(19) 0.0214(8) Uani 1 1 d .
H13A H 0.2155 0.4996 0.8325 0.026 Uiso 1 1 calc R
C14 C 0.34411(15) 0.5157(2) 0.85481(17) 0.0144(8) Uani 1 1 d .
C15 C 0.35958(16) 0.6217(2) 0.88832(18) 0.0187(8) Uani 1 1 d .
H15A H 0.3144 0.6574 0.8957 0.022 Uiso 1 1 calc R
C16 C 0.43825(17) 0.6716(3) 0.90962(19) 0.0205(8) Uani 1 1 d .
H16A H 0.4458 0.7407 0.9297 0.025 Uiso 1 1 calc R
C17 C 0.51017(16) 0.6162(2) 0.90069(18) 0.0171(8) Uani 1 1 d .
C18 C 0.59434(17) 0.6638(2) 0.92292(18) 0.0196(8) Uani 1 1 d .
H18A H 0.6041 0.7336 0.9395 0.024 Uiso 1 1 calc R
C19 C 0.66140(16) 0.6027(2) 0.91908(19) 0.0199(8) Uani 1 1 d .
H19A H 0.7180 0.6308 0.9362 0.024 Uiso 1 1 calc R
C20 C 0.64389(15) 0.5010(2) 0.88994(18) 0.0172(8) Uani 1 1 d .
H20A H 0.6903 0.4624 0.8883 0.021 Uiso 1 1 calc R
C21 C 0.49846(15) 0.5102(2) 0.87190(18) 0.0127(7) Uani 1 1 d .
C22 C 0.41308(15) 0.4591(2) 0.84611(17) 0.0126(7) Uani 1 1 d U

loop_
_atom_site_aniso_label
_atom_site_aniso_U_11
_atom_site_aniso_U_22
_atom_site_aniso_U_33
_atom_site_aniso_U_23
_atom_site_aniso_U_13
_atom_site_aniso_U_12
Sn1 0.00466(6) 0.01979(10) 0.01180(7) -0.00043(7) 0.00290(5) 0.00005(7)
Se1 0.00630(9) 0.02125(15) 0.02283(11) -0.00357(11) 0.00609(8) -0.00074(10)
Se3 0.00415(9) 0.02690(15) 0.01353(10) -0.00280(11) 0.00257(7) -0.00334(10)
Se2 0.01216(13) 0.0200(2) 0.01275(14) 0.000 0.00514(10) 0.000
Mn1 0.00655(19) 0.0181(3) 0.0187(2) 0.000 0.00653(15) 0.000
N1 0.0075(8) 0.0203(13) 0.0155(9) 0.0001(9) 0.0045(6) 0.0003(9)
N2 0.0054(8) 0.0284(14) 0.0132(9) 0.0031(9) 0.0029(6) 0.0060(9)
C11 0.0111(10) 0.0240(16) 0.0184(11) -0.0013(11) 0.0057(8) 0.0008(11)
C12 0.0048(9) 0.0376(18) 0.0180(10) -0.0006(12) 0.0057(7) -0.0029(11)
C13 0.0097(9) 0.0374(18) 0.0180(11) 0.0023(12) 0.0073(7) 0.0057(11)
C14 0.0078(9) 0.0249(16) 0.0063(10) 0.0040(10) -0.0002(7) 0.0046(10)
C15 0.0111(10) 0.0277(17) 0.0163(11) -0.0019(11) 0.0056(8) 0.0060(11)
C16 0.0137(11) 0.0264(17) 0.0185(11) -0.0002(11) 0.0051(8) 0.0042(11)
C17 0.0145(10) 0.0211(16) 0.0161(11) -0.0003(11) 0.0074(8) 0.0014(10)
C18 0.0190(11) 0.0228(16) 0.0139(11) -0.0032(11) 0.0050(8) -0.0041(11)
C19 0.0078(10) 0.0309(17) 0.0171(11) -0.0011(12) 0.0025(8) -0.0008(11)
C20 0.0036(9) 0.0298(16) 0.0154(11) 0.0016(11) 0.0021(7) -0.0008(11)
C21 0.0117(9) 0.0163(14) 0.0085(9) 0.0046(10) 0.0034(7) 0.0045(10)
C22 0.0099(8) 0.0203(12) 0.0065(8) 0.0021(9) 0.0030(6) 0.0014(9)

loop_
_atom_type_symbol
_atom_type_description
_atom_type_scat_dispersion_real
_atom_type_scat_dispersion_imag
_atom_type_scat_source
C C 0.0033 0.0016 'International Tables Vol C Tables 4.2.6.8 and 6.1.1.4'
H H 0.0000 0.0000 'International Tables Vol C Tables 4.2.6.8 and 6.1.1.4'
Mn Mn 0.3368 0.7283 'International Tables Vol C Tables 4.2.6.8 and 6.1.1.4'
N N 0.0061 0.0033 'International Tables Vol C Tables 4.2.6.8 and 6.1.1.4'
Se Se -0.0929 2.2259 'International Tables Vol C Tables 4.2.6.8 and 6.1.1.4'
Sn Sn -0.6537 1.4246 'International Tables Vol C Tables 4.2.6.8 and 6.1.1.4'

loop_
_geom_angle_atom_site_label_1
_geom_angle_atom_site_label_2
_geom_angle_atom_site_label_3
_geom_angle
_geom_angle_site_symmetry_1
_geom_angle_site_symmetry_3
Se1 Sn1 Se3 118.807(18) . .
Se1 Sn1 Se2 111.631(18) . .
Se3 Sn1 Se2 113.553(15) . .
Se1 Sn1 Se3 112.880(17) . 5_656
Se3 Sn1 Se3 93.829(19) . 5_656
Se2 Sn1 Se3 103.84(2) . 5_656
Sn1 Se1 Mn1 103.25(2) . .
Sn1 Se3 Sn1 86.171(19) . 5_656
Sn1 Se2 Sn1 97.93(3) 2_656 .
N1 Mn1 N1 145.37(13) 2_656 .
N1 Mn1 N2 80.97(8) 2_656 .
N1 Mn1 N2 71.69(8) . .
N1 Mn1 N2 71.69(8) 2_656 2_656
N1 Mn1 N2 80.97(8) . 2_656
N2 Mn1 N2 75.36(10) . 2_656
N1 Mn1 Se1 108.06(5) 2_656 .
N1 Mn1 Se1 93.13(5) . .
N2 Mn1 Se1 161.02(5) . .
N2 Mn1 Se1 91.37(5) 2_656 .
N1 Mn1 Se1 93.13(5) 2_656 2_656
N1 Mn1 Se1 108.06(5) . 2_656
N2 Mn1 Se1 91.37(5) . 2_656
N2 Mn1 Se1 161.02(5) 2_656 2_656
Se1 Mn1 Se1 104.45(3) . 2_656
C22 N1 C11 117.7(2) . .
C22 N1 Mn1 114.80(18) . .
C11 N1 Mn1 124.03(19) . .
C20 N2 C21 116.7(2) . .
C20 N2 Mn1 128.9(2) . .
C21 N2 Mn1 110.80(14) . .
N1 C11 C12 123.3(3) . .
N1 C11 H11A 118.4 . .
C12 C11 H11A 118.4 . .
C11 C12 C13 118.7(3) . .
C11 C12 H12A 120.6 . .
C13 C12 H12A 120.6 . .
C14 C13 C12 119.9(3) . .
C14 C13 H13A 120.1 . .
C12 C13 H13A 120.1 . .
C13 C14 C22 117.4(3) . .
C13 C14 C15 122.8(3) . .
C22 C14 C15 119.8(2) . .
C16 C15 C14 122.2(3) . .
C16 C15 H15A 118.9 . .
C14 C15 H15A 118.9 . .
C15 C16 C17 119.5(3) . .
C15 C16 H16A 120.3 . .
C17 C16 H16A 120.3 . .
C21 C17 C18 118.1(3) . .
C21 C17 C16 119.7(3) . .
C18 C17 C16 122.2(3) . .
C19 C18 C17 118.0(3) . .
C19 C18 H18A 121.0 . .
C17 C18 H18A 121.0 . .
C20 C19 C18 119.8(3) . .
C20 C19 H19A 120.1 . .
C18 C19 H19A 120.1 . .
N2 C20 C19 124.8(3) . .
N2 C20 H20A 117.6 . .
C19 C20 H20A 117.6 . .
N2 C21 C17 122.4(2) . .
N2 C21 C22 117.5(2) . .
C17 C21 C22 120.0(2) . .
N1 C22 C14 123.0(2) . .
N1 C22 C21 118.3(2) . .
C14 C22 C21 118.7(3) . .

loop_
_geom_bond_atom_site_label_1
_geom_bond_atom_site_label_2
_geom_bond_distance
_geom_bond_site_symmetry_2
Sn1 Se1 2.4542(5) .
Sn1 Se3 2.5639(7) .
Sn1 Se2 2.5710(6) .
Sn1 Se3 2.5742(7) 5_656
Se1 Mn1 2.6817(7) .
Se3 Sn1 2.5743(7) 5_656
Se2 Sn1 2.5710(6) 2_656
Mn1 N1 2.278(2) 2_656
Mn1 N1 2.278(2) .
Mn1 N2 2.375(2) .
Mn1 N2 2.375(2) 2_656
Mn1 Se1 2.6817(7) 2_656
N1 C22 1.349(4) .
N1 C11 1.352(3) .
N2 C20 1.344(3) .
N2 C21 1.376(4) .
C11 C12 1.379(4) .
C11 H11A 0.9300 .
C12 C13 1.392(5) .
C12 H12A 0.9300 .
C13 C14 1.391(4) .
C13 H13A 0.9300 .
C14 C22 1.415(4) .
C14 C15 1.436(4) .
C15 C16 1.362(4) .
C15 H15A 0.9300 .
C16 C17 1.451(4) .
C16 H16A 0.9300 .
C17 C21 1.419(4) .
C17 C18 1.425(4) .
C18 C19 1.390(4) .
C18 H18A 0.9300 .
C19 C20 1.370(4) .
C19 H19A 0.9300 .
C20 H20A 0.9300 .
C21 C22 1.451(4) .
